data_1537734
loop_
_publ_author_name
'Baranyak, V.M.'
'Kal'ichak, Ya.M.'
'Bruskov, V.A.'
'Zavalii, P.Yu.'
'Dmytrakh, O.V.'

_publ_section_title
;
 Crystal structure of the compounds RE4 Ni7 In8 (RE = La, Ce, Pr, Nd, Sm)
;
_journal_name_full Kristallografiya
_journal_page_first 601
_journal_page_last 604
_journal_volume 33
_journal_year 1988
_chemical_formula_sum 'Ce4 In8 Ni7'
_chemical_name_systematic 'Ce4 Ni7 In8'
_space_group_IT_number 65
_symmetry_space_group_name_Hall '-C 2 2'
_symmetry_space_group_name_H-M 'C m m m'
_cell_angle_alpha 90
_cell_angle_beta 90
_cell_angle_gamma 90
_cell_formula_units_Z 4
_cell_length_a 14.752
_cell_length_b 24.184
_cell_length_c 4.3951
_cell_volume 1568.006
_citation_journal_id_ASTM KRISAJ
_cod_data_source_file Baranyak_KRISAJ_1988_1582.cif
_cod_data_source_block Ce4In8Ni7
_cod_database_code 1537734

loop_
_symmetry_equiv_pos_as_xyz
x,y,z
-x,-y,z
x,-y,-z
-x,y,-z
-x,-y,-z
x,y,-z
-x,y,z
x,-y,z
x+1/2,y+1/2,z
-x+1/2,-y+1/2,z
x+1/2,-y+1/2,-z
-x+1/2,y+1/2,-z
-x+1/2,-y+1/2,-z
x+1/2,y+1/2,-z
-x+1/2,y+1/2,z
x+1/2,-y+1/2,z

loop_
_atom_site_label
_atom_site_type_symbol
_atom_site_fract_x
_atom_site_fract_y
_atom_site_fract_z
_atom_site_occupancy
_atom_site_U_iso_or_equiv
Ce3 Ce 0.5 0.10634 0.5 1 0.0
In6 In 0.22498 0.4062 0.5 1 0.0
Ni1 Ni 0.09462 0.09494 0.5 1 0.0
In7 In 0.5 0.22271 0 1 0.0
In1 In 0 0.19046 0.5 1 0.0
In3 In 0.65787 0.21613 0.5 1 0.0
Ce1 Ce 0.18413 0 0 1 0.0
Ce2 Ce 0.17175 0.17682 0 1 0.0
In2 In 0 0.08628 0 1 0.0
Ni3 Ni 0.62174 0 0.5 1 0.0
In5 In 0.5 0 0 1 0.0
Ni4 Ni 0.13832 0.34612 0 1 0.0
Ni2 Ni 0.64297 0.05444 0 1 0.0
In4 In 0 0 0.5 1 0.0
